data_4349206
loop_
_publ_author_name
'Seki, Tomohiro'
'Jin, Mingoo'
'Ito, Hajime'

_publ_section_title
;
 Introduction of a Biphenyl Moiety for a Solvent-Responsive Aryl Gold(I)
 Isocyanide Complex with Mechanical Reactivation.
;
_journal_issue 23
_journal_name_full 'Inorganic chemistry'
_journal_page_first 12309
_journal_page_last 12320
_journal_paper_doi 10.1021/acs.inorgchem.6b02107
_journal_volume 55
_journal_year 2016
_chemical_formula_moiety 'C27 H18 Au2 Cl2 N2'
_chemical_formula_sum 'C27 H18 Au2 Cl2 N2'
_chemical_formula_weight 835.29
_space_group_crystal_system monoclinic
_space_group_IT_number 15
_space_group_name_Hall '-I 2ya'
_space_group_name_H-M_alt 'I 1 2/a 1'
_atom_sites_solution_hydrogens geom
_atom_sites_solution_primary direct
_atom_sites_solution_secondary difmap
_cell_angle_alpha 90.000(5)
_cell_angle_beta 94.258(3)
_cell_angle_gamma 90.000(3)
_cell_formula_units_Z 8
_cell_length_a 14.3824(8)
_cell_length_b 22.3603(9)
_cell_length_c 15.4312(7)
_cell_measurement_reflns_used 16029
_cell_measurement_temperature 123
_cell_measurement_theta_max 27.47
_cell_measurement_theta_min 3.04
_cell_volume 4948.9(4)
_computing_cell_refinement 'RAPID AUTO'
_computing_data_collection 'RAPID AUTO (Rigaku, ????)'
_computing_data_reduction 'RAPID AUTO'
_computing_molecular_graphics 'CrystalStructure 4.2.2'
_computing_publication_material 'CrystalStructure 4.2.2 (Rigaku, 2016)'
_computing_structure_refinement 'SHELXL Version 2014/7 (Sheldrick, 2008)'
_computing_structure_solution 'SHELXS97 (Sheldrick, 2008)'
_diffrn_ambient_temperature 123
_diffrn_detector_area_resol_mean 10.000
_diffrn_measured_fraction_theta_full 0.998
_diffrn_measured_fraction_theta_max 0.991
_diffrn_measurement_device_type 'Rigaku R-AXIS RAPID'
_diffrn_measurement_method \w
_diffrn_radiation_type 'Mo K\a'
_diffrn_radiation_wavelength 0.71075
_diffrn_reflns_av_R_equivalents 0.1025
_diffrn_reflns_Laue_measured_fraction_full 0.998
_diffrn_reflns_Laue_measured_fraction_max 0.991
_diffrn_reflns_limit_h_max 18
_diffrn_reflns_limit_h_min -18
_diffrn_reflns_limit_k_max 28
_diffrn_reflns_limit_k_min -28
_diffrn_reflns_limit_l_max 19
_diffrn_reflns_limit_l_min -19
_diffrn_reflns_number 23283
_diffrn_reflns_point_group_measured_fraction_full 0.998
_diffrn_reflns_point_group_measured_fraction_max 0.991
_diffrn_reflns_theta_full 25.242
_diffrn_reflns_theta_max 27.467
_diffrn_reflns_theta_min 3.037
_diffrn_standards_number 0
_exptl_absorpt_coefficient_mu 12.120
_exptl_absorpt_correction_T_max 0.389
_exptl_absorpt_correction_T_min 0.334
_exptl_absorpt_correction_type numerical
_exptl_absorpt_process_details 'NUMABS (Rigaku, 1999)'
_exptl_crystal_colour green
_exptl_crystal_density_diffrn 2.242
_exptl_crystal_density_method 'not measured'
_exptl_crystal_description block
_exptl_crystal_F_000 3088.00
_exptl_crystal_size_max 0.103
_exptl_crystal_size_mid 0.097
_exptl_crystal_size_min 0.078
_refine_diff_density_max 2.85
_refine_diff_density_min -3.67
_refine_ls_extinction_method none
_refine_ls_goodness_of_fit_ref 1.083
_refine_ls_hydrogen_treatment constr
_refine_ls_number_parameters 298
_refine_ls_number_reflns 5627
_refine_ls_number_restraints 221
_refine_ls_R_factor_all 0.0861
_refine_ls_R_factor_gt 0.0518
_refine_ls_shift/su_max 0.001
_refine_ls_structure_factor_coef Fsqd
_refine_ls_weighting_details 'w = 1/[\s^2^(Fo^2^)+(0.0329P)^2^+154.2070P] where P=(Fo^2^+2Fc^2^)/3'
_refine_ls_weighting_scheme calc
_refine_ls_wR_factor_gt 0.1018
_refine_ls_wR_factor_ref 0.1345
_reflns_Friedel_coverage 0.000
_reflns_number_gt 4047
_reflns_number_total 5627
_reflns_threshold_expression F^2^>2.0\s(F^2^)
_cod_data_source_file 3-CH2Cl2.cif
_cod_data_source_block MIN-223
_cod_database_code 4349206

loop_
_space_group_symop_operation_xyz
'x, y, z'
'-x+1/2, y, -z'
'x+1/2, y+1/2, z+1/2'
'-x+1, y+1/2, -z+1/2'
'-x, -y, -z'
'x-1/2, -y, z'
'-x+1/2, -y+1/2, -z+1/2'
'x, -y+1/2, z+1/2'

loop_
_atom_site_label
_atom_site_type_symbol
_atom_site_fract_x
_atom_site_fract_y
_atom_site_fract_z
_atom_site_U_iso_or_equiv
_atom_site_adp_type
_atom_site_occupancy
_atom_site_site_symmetry_order
_atom_site_calc_flag
_atom_site_refinement_flags_posn
_atom_site_refinement_flags_adp
Au1 Au 0.13687(3) 0.29922(2) 0.97449(3) 0.02795(14) Uani 1 1 d . .
Au2 Au 0.46200(3) 0.42521(2) 1.01626(3) 0.02887(14) Uani 1 1 d . .
Cl32 Cl 0.9170(5) 0.0701(3) 0.0243(4) 0.109(2) Uani 1 1 d . U
Cl33 Cl 0.8589(4) 0.1775(4) -0.0728(4) 0.130(3) Uani 1 1 d . U
N15 N 0.2919(7) 0.4657(4) 0.8897(6) 0.027(2) Uani 1 1 d . U
N16 N 0.2381(7) 0.3489(4) 0.8163(6) 0.026(2) Uani 1 1 d . U
C3 C 0.2048(8) 0.4683(5) 0.7488(8) 0.026(2) Uani 1 1 d . U
C4 C 0.1341(7) 0.4942(5) 0.6968(8) 0.029(2) Uani 1 1 d . U
H4 H 0.1255 0.4829 0.6374 0.035 Uiso 1 1 calc R U
C5 C 0.0746(9) 0.5368(5) 0.7292(9) 0.038(3) Uani 1 1 d . U
H5 H 0.0260 0.5539 0.6923 0.046 Uiso 1 1 calc R U
C6 C 0.0872(9) 0.5537(6) 0.8153(9) 0.040(3) Uani 1 1 d . U
H6 H 0.0464 0.5822 0.8378 0.048 Uiso 1 1 calc R U
C7 C 0.1588(9) 0.5295(5) 0.8690(9) 0.035(3) Uani 1 1 d . U
H7 H 0.1677 0.5415 0.9281 0.042 Uiso 1 1 calc R U
C8 C 0.2172(8) 0.4876(5) 0.8356(7) 0.025(2) Uani 1 1 d . U
C9 C 0.2683(8) 0.4252(5) 0.7098(7) 0.025(2) Uani 1 1 d . U
C10 C 0.3083(8) 0.4385(5) 0.6335(8) 0.029(2) Uani 1 1 d . U
H10 H 0.2966 0.4765 0.6075 0.035 Uiso 1 1 calc R U
C11 C 0.3648(10) 0.3985(6) 0.5936(9) 0.041(3) Uani 1 1 d . U
H11 H 0.3911 0.4091 0.5410 0.049 Uiso 1 1 calc R U
C12 C 0.3831(8) 0.3423(6) 0.6313(8) 0.032(2) Uani 1 1 d . U
H12 H 0.4236 0.3151 0.6054 0.039 Uiso 1 1 calc R U
C13 C 0.3419(8) 0.3263(5) 0.7063(8) 0.031(2) Uani 1 1 d . U
H13 H 0.3531 0.2880 0.7315 0.037 Uiso 1 1 calc R U
C14 C 0.2836(8) 0.3673(5) 0.7448(8) 0.028(2) Uani 1 1 d . U
C17 C 0.3534(9) 0.4512(5) 0.9339(8) 0.029(2) Uani 1 1 d . U
C18 C 0.2002(8) 0.3310(5) 0.8732(8) 0.026(2) Uani 1 1 d . U
C19 C 0.5739(8) 0.3991(5) 1.1006(7) 0.027(2) Uani 1 1 d . U
C20 C 0.5846(9) 0.4225(5) 1.1817(8) 0.036(3) Uani 1 1 d . U
H20 H 0.5426 0.4526 1.1976 0.043 Uiso 1 1 calc R U
C21 C 0.6559(9) 0.4037(6) 1.2434(8) 0.036(3) Uani 1 1 d . U
H21 H 0.6624 0.4210 1.2997 0.043 Uiso 1 1 calc R U
C22 C 0.7165(9) 0.3591(7) 1.2195(9) 0.045(3) Uani 1 1 d . U
H22 H 0.7649 0.3454 1.2599 0.054 Uiso 1 1 calc R U
C23 C 0.7065(10) 0.3350(7) 1.1384(10) 0.051(3) Uani 1 1 d . U
H23 H 0.7491 0.3054 1.1217 0.061 Uiso 1 1 calc R U
C24 C 0.6325(9) 0.3541(6) 1.0784(9) 0.042(3) Uani 1 1 d . U
H24 H 0.6236 0.3356 1.0230 0.051 Uiso 1 1 calc R U
C25 C 0.0044(10) 0.2915(6) 1.1153(8) 0.037(3) Uani 1 1 d . U
H25 H -0.0166 0.3288 1.0919 0.044 Uiso 1 1 calc R U
C26 C -0.0378(9) 0.2682(6) 1.1876(8) 0.033(2) Uani 1 1 d . U
H26 H -0.0860 0.2897 1.2125 0.039 Uiso 1 1 calc R U
C27 C -0.0080(8) 0.2127(5) 1.2225(8) 0.031(2) Uani 1 1 d . U
H27 H -0.0359 0.1962 1.2710 0.037 Uiso 1 1 calc R U
C28 C 0.0634(8) 0.1825(5) 1.1845(8) 0.029(2) Uani 1 1 d . U
H28 H 0.0845 0.1450 1.2073 0.035 Uiso 1 1 calc R U
C29 C 0.1040(9) 0.2069(5) 1.1132(8) 0.033(2) Uani 1 1 d . U
H29 H 0.1527 0.1856 1.0883 0.039 Uiso 1 1 calc R U
C30 C 0.0749(9) 0.2619(5) 1.0775(8) 0.030(2) Uani 1 1 d . U
C31 C 0.8869(14) 0.1477(9) 0.0274(10) 0.075(5) Uani 1 1 d . U
H31A H 0.8333 0.1527 0.0635 0.090 Uiso 1 1 calc R U
H31B H 0.9401 0.1703 0.0557 0.090 Uiso 1 1 calc R U

loop_
_atom_site_aniso_label
_atom_site_aniso_U_11
_atom_site_aniso_U_22
_atom_site_aniso_U_33
_atom_site_aniso_U_23
_atom_site_aniso_U_13
_atom_site_aniso_U_12
Au1 0.0340(3) 0.0215(2) 0.0286(2) -0.00015(17) 0.0044(2) -0.00221(18)
Au2 0.0330(3) 0.0235(2) 0.0305(2) -0.00164(18) 0.0052(2) -0.00225(18)
Cl32 0.151(5) 0.084(4) 0.103(4) -0.034(3) 0.079(4) -0.049(3)
Cl33 0.085(4) 0.244(9) 0.059(3) 0.044(4) 0.002(3) -0.009(5)
N15 0.035(5) 0.018(5) 0.029(5) -0.001(4) 0.004(4) 0.000(4)
N16 0.029(5) 0.028(5) 0.021(4) 0.002(4) 0.003(4) 0.004(4)
C3 0.025(5) 0.017(5) 0.035(5) 0.005(4) 0.004(5) 0.000(4)
C4 0.019(5) 0.034(6) 0.034(6) 0.006(5) -0.008(5) 0.002(4)
C5 0.032(6) 0.026(6) 0.057(6) 0.011(5) 0.008(6) 0.005(5)
C6 0.039(7) 0.027(6) 0.056(7) 0.005(5) 0.011(6) 0.011(5)
C7 0.043(7) 0.020(6) 0.043(6) 0.004(5) 0.017(5) 0.005(5)
C8 0.031(6) 0.018(5) 0.026(5) 0.003(4) 0.003(5) 0.002(4)
C9 0.031(6) 0.021(5) 0.023(5) -0.004(4) 0.001(4) -0.002(4)
C10 0.030(6) 0.025(6) 0.030(5) -0.004(4) -0.001(5) -0.008(4)
C11 0.054(8) 0.032(6) 0.041(7) -0.002(5) 0.026(6) -0.010(5)
C12 0.028(6) 0.033(6) 0.035(6) -0.015(5) 0.004(5) -0.001(5)
C13 0.037(6) 0.022(5) 0.034(6) -0.007(4) 0.006(5) 0.002(5)
C14 0.027(6) 0.025(5) 0.032(6) -0.007(4) 0.007(5) -0.006(4)
C17 0.041(6) 0.018(6) 0.030(6) 0.005(5) 0.009(5) 0.001(5)
C18 0.024(5) 0.017(5) 0.036(6) -0.005(5) 0.001(5) -0.003(4)
C19 0.030(6) 0.020(5) 0.031(5) 0.009(4) 0.004(5) -0.003(4)
C20 0.047(7) 0.023(6) 0.039(6) 0.007(5) 0.014(6) 0.001(5)
C21 0.041(7) 0.036(7) 0.031(6) 0.002(5) 0.000(5) -0.018(5)
C22 0.033(6) 0.060(9) 0.042(6) 0.015(6) -0.001(6) -0.002(5)
C23 0.040(7) 0.061(9) 0.051(7) 0.002(6) 0.007(6) 0.016(6)
C24 0.035(7) 0.047(8) 0.045(7) -0.016(6) -0.001(5) 0.005(5)
C25 0.049(7) 0.028(6) 0.033(6) 0.003(5) 0.000(5) 0.000(5)
C26 0.038(6) 0.032(6) 0.029(6) 0.001(5) -0.003(5) 0.002(5)
C27 0.027(6) 0.035(6) 0.030(6) 0.003(5) -0.002(5) -0.005(5)
C28 0.026(5) 0.028(6) 0.033(6) 0.004(4) -0.007(5) -0.005(4)
C29 0.033(6) 0.028(6) 0.037(6) -0.002(5) 0.001(5) -0.006(5)
C30 0.042(6) 0.018(5) 0.031(6) -0.007(4) 0.001(5) -0.010(5)
C31 0.093(14) 0.097(10) 0.034(7) -0.004(8) 0.007(9) -0.017(10)

loop_
_atom_type_symbol
_atom_type_description
_atom_type_scat_dispersion_real
_atom_type_scat_dispersion_imag
_atom_type_scat_source
C C 0.0033 0.0016
;
International Tables for Crystallography
(Vol. C, Tables 4.2.6.8 and 6.1.1.4)
;
H H 0.0000 0.0000
;
International Tables for Crystallography
(Vol. C, Table 6.1.1.4)
;
Au Au -2.0133 8.8022
;
International Tables for Crystallography
(Vol. C, Tables 4.2.6.8 and 6.1.1.4)
;
N N 0.0061 0.0033
;
International Tables for Crystallography
(Vol. C, Tables 4.2.6.8 and 6.1.1.4)
;
Cl Cl 0.1484 0.1585
;
International Tables for Crystallography
(Vol. C, Tables 4.2.6.8 and 6.1.1.4)
;

loop_
_geom_angle_atom_site_label_1
_geom_angle_atom_site_label_2
_geom_angle_atom_site_label_3
_geom_angle
_geom_angle_site_symmetry_1
_geom_angle_site_symmetry_3
C18 Au1 C30 176.8(5) . .
C18 Au1 Au2 87.2(3) . 2_557
C30 Au1 Au2 96.0(3) . 2_557
C18 Au1 Au1 71.7(3) . 2_557
C30 Au1 Au1 107.0(4) . 2_557
Au2 Au1 Au1 115.404(13) 2_557 2_557
C17 Au2 C19 179.6(5) . .
C17 Au2 Au1 87.5(3) . 2_557
C19 Au2 Au1 92.9(3) . 2_557
C17 N15 C8 176.2(12) . .
C18 N16 C14 176.5(11) . .
C4 C3 C8 117.6(10) . .
C4 C3 C9 119.1(11) . .
C8 C3 C9 123.1(10) . .
C3 C4 C5 121.5(12) . .
C3 C4 H4 119.2 . .
C5 C4 H4 119.2 . .
C6 C5 C4 119.5(12) . .
C6 C5 H5 120.3 . .
C4 C5 H5 120.3 . .
C5 C6 C7 120.5(12) . .
C5 C6 H6 119.7 . .
C7 C6 H6 119.7 . .
C6 C7 C8 119.2(12) . .
C6 C7 H7 120.4 . .
C8 C7 H7 120.4 . .
C7 C8 N15 118.4(10) . .
C7 C8 C3 121.6(11) . .
N15 C8 C3 119.9(10) . .
C10 C9 C14 117.4(10) . .
C10 C9 C3 120.9(10) . .
C14 C9 C3 121.5(10) . .
C9 C10 C11 122.4(12) . .
C9 C10 H10 118.8 . .
C11 C10 H10 118.8 . .
C10 C11 C12 119.6(11) . .
C10 C11 H11 120.2 . .
C12 C11 H11 120.2 . .
C13 C12 C11 119.9(11) . .
C13 C12 H12 120.0 . .
C11 C12 H12 120.0 . .
C12 C13 C14 119.4(11) . .
C12 C13 H13 120.3 . .
C14 C13 H13 120.3 . .
N16 C14 C13 118.4(11) . .
N16 C14 C9 120.4(10) . .
C13 C14 C9 121.2(10) . .
N15 C17 Au2 178.4(10) . .
N16 C18 Au1 178.6(10) . .
C20 C19 C24 118.9(12) . .
C20 C19 Au2 120.0(9) . .
C24 C19 Au2 120.8(9) . .
C19 C20 C21 122.4(12) . .
C19 C20 H20 118.8 . .
C21 C20 H20 118.8 . .
C22 C21 C20 118.2(12) . .
C22 C21 H21 120.9 . .
C20 C21 H21 120.9 . .
C23 C22 C21 120.1(13) . .
C23 C22 H22 119.9 . .
C21 C22 H22 119.9 . .
C22 C23 C24 120.1(13) . .
C22 C23 H23 119.9 . .
C24 C23 H23 119.9 . .
C19 C24 C23 120.1(13) . .
C19 C24 H24 119.9 . .
C23 C24 H24 119.9 . .
C30 C25 C26 122.1(12) . .
C30 C25 H25 118.9 . .
C26 C25 H25 118.9 . .
C27 C26 C25 119.5(12) . .
C27 C26 H26 120.2 . .
C25 C26 H26 120.2 . .
C28 C27 C26 118.7(11) . .
C28 C27 H27 120.7 . .
C26 C27 H27 120.7 . .
C29 C28 C27 120.4(12) . .
C29 C28 H28 119.8 . .
C27 C28 H28 119.8 . .
C28 C29 C30 121.6(12) . .
C28 C29 H29 119.2 . .
C30 C29 H29 119.2 . .
C25 C30 C29 117.6(11) . .
C25 C30 Au1 120.6(9) . .
C29 C30 Au1 121.8(9) . .
Cl33 C31 Cl32 113.3(10) . .
Cl33 C31 H31A 108.9 . .
Cl32 C31 H31A 108.9 . .
Cl33 C31 H31B 108.9 . .
Cl32 C31 H31B 108.9 . .
H31A C31 H31B 107.7 . .

loop_
_geom_bond_atom_site_label_1
_geom_bond_atom_site_label_2
_geom_bond_distance
_geom_bond_site_symmetry_2
Au1 C18 1.996(12) .
Au1 C30 2.057(12) .
Au1 Au2 3.1637(6) 2_557
Au1 Au1 3.2909(10) 2_557
Au2 C17 2.025(13) .
Au2 C19 2.077(12) .
Au2 Au1 3.1638(6) 2_557
Cl32 C31 1.79(2) .
Cl33 C31 1.704(17) .
N15 C17 1.124(15) .
N15 C8 1.398(15) .
N16 C18 1.141(14) .
N16 C14 1.386(14) .
C3 C4 1.377(15) .
C3 C8 1.406(16) .
C3 C9 1.485(15) .
C4 C5 1.396(16) .
C4 H4 0.9500 .
C5 C6 1.380(19) .
C5 H5 0.9500 .
C6 C7 1.382(18) .
C6 H6 0.9500 .
C7 C8 1.384(15) .
C7 H7 0.9500 .
C9 C10 1.381(16) .
C9 C14 1.415(16) .
C10 C11 1.384(17) .
C10 H10 0.9500 .
C11 C12 1.403(18) .
C11 H11 0.9500 .
C12 C13 1.386(17) .
C12 H12 0.9500 .
C13 C14 1.404(15) .
C13 H13 0.9500 .
C19 C20 1.354(17) .
C19 C24 1.372(17) .
C20 C21 1.411(18) .
C20 H20 0.9500 .
C21 C22 1.392(19) .
C21 H21 0.9500 .
C22 C23 1.36(2) .
C22 H22 0.9500 .
C23 C24 1.42(2) .
C23 H23 0.9500 .
C24 H24 0.9500 .
C25 C30 1.376(17) .
C25 C26 1.408(17) .
C25 H25 0.9500 .
C26 C27 1.405(17) .
C26 H26 0.9500 .
C27 C28 1.395(17) .
C27 H27 0.9500 .
C28 C29 1.394(16) .
C28 H28 0.9500 .
C29 C30 1.400(17) .
C29 H29 0.9500 .
C31 H31A 0.9900 .
C31 H31B 0.9900 .

loop_
_geom_torsion_atom_site_label_1
_geom_torsion_atom_site_label_2
_geom_torsion_atom_site_label_3
_geom_torsion_atom_site_label_4
_geom_torsion
C8 C3 C4 C5 -2.0(17)
C9 C3 C4 C5 -177.4(11)
C3 C4 C5 C6 0.5(18)
C4 C5 C6 C7 0.9(19)
C5 C6 C7 C8 -0.6(19)
C6 C7 C8 N15 177.0(11)
C6 C7 C8 C3 -1.0(18)
C4 C3 C8 C7 2.3(16)
C9 C3 C8 C7 177.5(11)
C4 C3 C8 N15 -175.7(10)
C9 C3 C8 N15 -0.6(16)
C4 C3 C9 C10 47.9(15)
C8 C3 C9 C10 -127.2(12)
C4 C3 C9 C14 -126.3(12)
C8 C3 C9 C14 58.6(16)
C14 C9 C10 C11 -2.9(18)
C3 C9 C10 C11 -177.3(12)
C9 C10 C11 C12 0(2)
C10 C11 C12 C13 2.3(19)
C11 C12 C13 C14 -1.2(18)
C12 C13 C14 N16 175.6(11)
C12 C13 C14 C9 -2.0(18)
C10 C9 C14 N16 -173.6(10)
C3 C9 C14 N16 0.8(17)
C10 C9 C14 C13 4.0(17)
C3 C9 C14 C13 178.4(11)
C24 C19 C20 C21 2.2(18)
Au2 C19 C20 C21 176.0(9)
C19 C20 C21 C22 -0.6(18)
C20 C21 C22 C23 0(2)
C21 C22 C23 C24 -2(2)
C20 C19 C24 C23 -4(2)
Au2 C19 C24 C23 -177.4(10)
C22 C23 C24 C19 3(2)
C30 C25 C26 C27 -0.5(19)
C25 C26 C27 C28 0.4(18)
C26 C27 C28 C29 -0.1(17)
C27 C28 C29 C30 -0.1(18)
C26 C25 C30 C29 0.2(19)
C26 C25 C30 Au1 -178.1(9)
C28 C29 C30 C25 0.1(18)
C28 C29 C30 Au1 178.3(9)
